data_7023196
loop_
_publ_author_name
'Savard, Didier'
'Leznoff, Daniel B.'

_publ_section_title
;
 Synthesis, structure and light scattering properties of
 tetraalkylammonium metal isothiocyanate salts.
;
_journal_issue 42
_journal_name_full 'Dalton transactions (Cambridge, England : 2003)'
_journal_page_first 14982
_journal_page_last 14991
_journal_paper_doi 10.1039/c3dt50974e
_journal_volume 42
_journal_year 2013
_chemical_formula_moiety 'C54 H108 Fe1 N9 O0.42 S6'
_chemical_formula_sum 'C54 H108 Fe N9 O0.42 S6'
_chemical_formula_weight 1138.45
_space_group_IT_number 205
_symmetry_cell_setting cubic
_symmetry_space_group_name_Hall '-P 2ac 2ab 3'
_symmetry_space_group_name_H-M 'P a -3'
_cell_angle_alpha 90
_cell_angle_beta 90
_cell_angle_gamma 90
_cell_formula_units_Z 8
_cell_length_a 24.1615(2)
_cell_length_b 24.1615(2)
_cell_length_c 24.1615(2)
_cell_measurement_reflns_used 2210
_cell_measurement_temperature 296(2)
_cell_measurement_theta_max 13.15
_cell_measurement_theta_min 2.36
_cell_volume 14105.0(2)
_computing_cell_refinement 'USER DEFINED CELL REFINEMENT'
_computing_data_collection 'USER DEFINED DATA COLLECTION'
_computing_data_reduction 'USER DEFINED DATA REDUCTION'
_computing_molecular_graphics 'CAMERON (Watkin et al., 1996)'
_computing_publication_material 'CRYSTALS (Betteridge et al., 2003)'
_computing_structure_refinement 'CRYSTALS (Betteridge et al., 2003)'
_computing_structure_solution 'SIR92 (Altomare et al., 1994)'
_diffrn_ambient_temperature 293
_diffrn_measured_fraction_theta_full 1.000
_diffrn_measured_fraction_theta_max 1.000
_diffrn_measurement_device Area
_diffrn_measurement_device_type 'Bruker Kappa Apex2'
_diffrn_measurement_method \w/2\q
_diffrn_radiation_monochromator graphite
_diffrn_radiation_type 'Mo K\a'
_diffrn_radiation_wavelength 0.71073
_diffrn_reflns_av_R_equivalents 0.046
_diffrn_reflns_limit_h_max 22
_diffrn_reflns_limit_h_min -22
_diffrn_reflns_limit_k_max 20
_diffrn_reflns_limit_k_min -22
_diffrn_reflns_limit_l_max 22
_diffrn_reflns_limit_l_min -21
_diffrn_reflns_number 34166
_diffrn_reflns_theta_full 19.753
_diffrn_reflns_theta_max 19.753
_diffrn_reflns_theta_min 1.686
_diffrn_standards_number 0
_exptl_absorpt_coefficient_mu 0.429
_exptl_absorpt_correction_T_max 0.7438
_exptl_absorpt_correction_T_min 0.6288
_exptl_absorpt_correction_type multi-scan
_exptl_absorpt_process_details 'SADABS (Siemens, 1996)'
_exptl_crystal_colour red
_exptl_crystal_density_diffrn 1.072
_exptl_crystal_density_method 'not measured'
_exptl_crystal_description block
_exptl_crystal_F_000 4962.769
_exptl_crystal_size_max 0.1
_exptl_crystal_size_mid 0.1
_exptl_crystal_size_min 0.09
_refine_diff_density_max 0.24
_refine_diff_density_min -0.17
_refine_ls_extinction_method None
_refine_ls_goodness_of_fit_ref 1.0007
_refine_ls_hydrogen_treatment constr
_refine_ls_matrix_type full
_refine_ls_number_parameters 216
_refine_ls_number_reflns 1643
_refine_ls_number_restraints 0
_refine_ls_R_factor_all 0.0448
_refine_ls_R_factor_gt 0.0292
_refine_ls_shift/su_max 0.0005499
_refine_ls_shift/su_mean 0.0000312
_refine_ls_structure_factor_coef F
_refine_ls_weighting_details
;
 Method, part 1, Chebychev polynomial, (Watkin, 1994, Prince, 1982) 
 [weight] = 1.0/[A~0~*T~0~(x)+A~1~*T~1~(x) ... +A~n-1~]*T~n-1~(x)] 
 where A~i~ are the Chebychev coefficients listed below and x= Fcalc/Fmax 
 Method = Robust Weighting (Prince, 1982) 
 W = [weight] * [1-(deltaF/6*sigmaF)^2^]^2^ 
 A~i~ are: 
 0.248 0.217 0.133 0.391E-01 0.850E-02 
;
_refine_ls_weighting_scheme calc
_refine_ls_wR_factor_all 0.0547
_refine_ls_wR_factor_gt 0.0322
_refine_ls_wR_factor_ref 0.0322
_reflns_limit_h_max 15
_reflns_limit_h_min 0
_reflns_limit_k_max 16
_reflns_limit_k_min 0
_reflns_limit_l_max 22
_reflns_limit_l_min 2
_reflns_number_gt 1643
_reflns_number_total 2123
_reflns_threshold_expression I>2.0\s(I)
_oxford_refine_ls_r_factor_ref 0.0292
_oxford_refine_ls_scale 0.05490(10)
_oxford_reflns_number_all 2123
_oxford_reflns_threshold_expression_ref I>2.0\s(I)
_cod_data_source_file c3dt50974e.txt
_cod_data_source_block C54H108FeN9OS6
_cod_depositor_comments
;
The following automatic conversions were performed:

'_exptl_absorpt_correction_type' value 'Multi-scan' changed to
'multi-scan' according to
/home/saulius/struct/CIF-dictionaries/cif_core.dic dictionary named
'cif_core.dic' version 2.4.2 from 2011-04-26.

Automatic conversion script
Id: cif_fix_values 1891 2012-01-12 08:04:46Z andrius 
;
_cod_original_sg_symbol_H-M 'P a -3 '
_cod_original_formula_sum 'C54 H108 Fe1 N9 O0.42 S6'
_cod_database_code 7023196

loop_
_symmetry_equiv_pos_as_xyz
x,y,z
-x,-y,-z
-y+1/2,-z,x+1/2
y+1/2,z,-x+1/2
-x+1/2,-y,z+1/2
x+1/2,y,-z+1/2
x+1/2,-y+1/2,-z
-x+1/2,y+1/2,z
-z,-x,-y
z,x,y
x,-y+1/2,z+1/2
-x,y+1/2,-z+1/2
-y,z+1/2,-x+1/2
y,-z+1/2,x+1/2
z+1/2,-x+1/2,-y
-z+1/2,x+1/2,y
-z,x+1/2,-y+1/2
z,-x+1/2,y+1/2
-y+1/2,z+1/2,x
y+1/2,-z+1/2,-x
-z+1/2,-x,y+1/2
z+1/2,x,-y+1/2
y,z,x
-y,-z,-x

loop_
_atom_site_label
_atom_site_type_symbol
_atom_site_fract_x
_atom_site_fract_y
_atom_site_fract_z
_atom_site_U_iso_or_equiv
_atom_site_occupancy
_atom_site_adp_type
_atom_site_refinement_flags_posn
_atom_site_refinement_flags_adp
_atom_site_refinement_flags_occupancy
Fe1 Fe 0.313247(17) 0.313247(17) 0.313247(17) 0.0375 1.0000 Uani S T .
S1 S 0.16809(3) 0.18368(3) 0.35789(4) 0.0542 1.0000 Uani . . .
S2 S 0.43410(4) 0.44883(4) 0.23074(4) 0.0549 1.0000 Uani . . .
N1 N 0.25551(12) 0.25641(12) 0.33997(11) 0.0493 1.0000 Uani . . .
N2 N 0.36757(11) 0.36954(12) 0.28233(11) 0.0448 1.0000 Uani . . .
N3 N 0.26449(10) 0.23954(10) 0.53254(9) 0.0402 1.0000 Uani . . .
C1 C 0.21881(14) 0.22645(13) 0.34691(13) 0.0387 1.0000 Uani . . .
C2 C 0.39545(13) 0.40247(14) 0.26039(13) 0.0395 1.0000 Uani . . .
C3 C 0.24770(13) 0.19351(13) 0.49327(12) 0.0441 1.0000 Uani . . .
C4 C 0.20970(15) 0.14997(14) 0.51794(14) 0.0573 1.0000 Uani . . .
C5 C 0.21098(16) 0.09623(14) 0.48794(16) 0.0689 1.0000 Uani . . .
C6 C 0.17420(17) 0.05336(15) 0.51466(16) 0.0783 1.0000 Uani . . .
C7 C 0.29751(13) 0.21612(13) 0.58059(12) 0.0450 1.0000 Uani . . .
C8 C 0.35033(14) 0.18684(15) 0.56468(14) 0.0603 1.0000 Uani . . .
C9 C 0.37849(15) 0.15921(15) 0.61258(14) 0.0607 1.0000 Uani . . .
C10 C 0.43059(15) 0.12918(16) 0.59429(16) 0.0700 1.0000 Uani . . .
C11 C 0.29929(13) 0.28060(12) 0.49941(12) 0.0410 1.0000 Uani . . .
C12 C 0.31896(14) 0.33065(13) 0.53147(13) 0.0495 1.0000 Uani . . .
C13 C 0.36514(13) 0.36081(13) 0.50146(13) 0.0486 1.0000 Uani . . .
C14 C 0.38567(15) 0.41029(14) 0.53425(16) 0.0668 1.0000 Uani . . .
C15 C 0.21383(13) 0.26716(13) 0.55704(13) 0.0471 1.0000 Uani . . .
C16 C 0.17271(13) 0.29116(14) 0.51619(14) 0.0531 1.0000 Uani . . .
C17 C 0.12219(15) 0.31325(16) 0.54588(16) 0.0691 1.0000 Uani . . .
C18 C 0.08011(16) 0.33885(18) 0.50727(19) 0.0930 1.0000 Uani . . .
O1 O 0.2024(4) 0.2024(4) 0.2024(4) 0.1423 0.42(2) Uani S T P
H31 H 0.2803 0.1750 0.4812 0.0472(18) 1.0000 Uiso R . .
H32 H 0.2297 0.2098 0.4623 0.0190(18) 1.0000 Uiso R . .
H41 H 0.2204 0.1439 0.5553 0.1015(18) 1.0000 Uiso R . .
H42 H 0.1729 0.1638 0.5170 0.0880(18) 1.0000 Uiso R . .
H51 H 0.2480 0.0830 0.4879 0.1163(18) 1.0000 Uiso R . .
H52 H 0.1991 0.1020 0.4509 0.1443(18) 1.0000 Uiso R . .
H61 H 0.1761 0.0195 0.4948 0.0777(18) 1.0000 Uiso R . .
H62 H 0.1861 0.0475 0.5517 0.0724(18) 1.0000 Uiso R . .
H63 H 0.1371 0.0665 0.5147 0.0965(18) 1.0000 Uiso R . .
H71 H 0.3075 0.2458 0.6043 0.0488(18) 1.0000 Uiso R . .
H72 H 0.2747 0.1908 0.6002 0.0488(18) 1.0000 Uiso R . .
H81 H 0.3751 0.2126 0.5483 0.0681(18) 1.0000 Uiso R . .
H82 H 0.3411 0.1591 0.5384 0.0681(18) 1.0000 Uiso R . .
H91 H 0.3878 0.1869 0.6389 0.0664(18) 1.0000 Uiso R . .
H92 H 0.3538 0.1333 0.6289 0.0664(18) 1.0000 Uiso R . .
H101 H 0.4481 0.1124 0.6252 0.0758(18) 1.0000 Uiso R . .
H102 H 0.4551 0.1552 0.5779 0.0758(18) 1.0000 Uiso R . .
H103 H 0.4212 0.1016 0.5679 0.0758(18) 1.0000 Uiso R . .
H111 H 0.3310 0.2617 0.4859 0.0445(18) 1.0000 Uiso R . .
H112 H 0.2778 0.2934 0.4691 0.0445(18) 1.0000 Uiso R . .
H121 H 0.3323 0.3186 0.5664 0.0526(18) 1.0000 Uiso R . .
H122 H 0.2888 0.3554 0.5368 0.0526(18) 1.0000 Uiso R . .
H131 H 0.3950 0.3359 0.4958 0.0538(18) 1.0000 Uiso R . .
H132 H 0.3516 0.3732 0.4667 0.0538(18) 1.0000 Uiso R . .
H141 H 0.4145 0.4288 0.5149 0.0730(18) 1.0000 Uiso R . .
H142 H 0.3991 0.3978 0.5690 0.0730(18) 1.0000 Uiso R . .
H143 H 0.3557 0.4351 0.5399 0.0730(18) 1.0000 Uiso R . .
H151 H 0.2259 0.2965 0.5802 0.0499(18) 1.0000 Uiso R . .
H152 H 0.1946 0.2405 0.5786 0.0499(18) 1.0000 Uiso R . .
H161 H 0.1899 0.3206 0.4966 0.0576(18) 1.0000 Uiso R . .
H162 H 0.1621 0.2630 0.4909 0.0576(18) 1.0000 Uiso R . .
H171 H 0.1336 0.3403 0.5721 0.0764(18) 1.0000 Uiso R . .
H172 H 0.1050 0.2833 0.5646 0.0764(18) 1.0000 Uiso R . .
H181 H 0.0490 0.3519 0.5275 0.1012(18) 1.0000 Uiso R . .
H182 H 0.0971 0.3689 0.4885 0.1012(18) 1.0000 Uiso R . .
H183 H 0.0684 0.3119 0.4811 0.1012(18) 1.0000 Uiso R . .

loop_
_atom_site_aniso_label
_atom_site_aniso_U_11
_atom_site_aniso_U_22
_atom_site_aniso_U_33
_atom_site_aniso_U_23
_atom_site_aniso_U_13
_atom_site_aniso_U_12
Fe1 0.0375(2) 0.0375(2) 0.0375(2) -0.0022(2) -0.0022(2) -0.0022(2)
S1 0.0377(5) 0.0457(6) 0.0791(7) 0.0147(5) -0.0095(5) -0.0071(4)
S2 0.0545(6) 0.0506(6) 0.0597(6) 0.0057(5) 0.0131(5) -0.0068(5)
N1 0.0441(18) 0.0486(18) 0.0553(18) -0.0009(15) -0.0024(15) -0.0084(16)
N2 0.0407(17) 0.0470(18) 0.0466(18) -0.0036(15) 0.0018(14) -0.0012(15)
N3 0.0482(17) 0.0424(16) 0.0299(15) -0.0031(14) 0.0017(14) -0.0069(14)
C1 0.040(2) 0.038(2) 0.038(2) -0.0029(16) -0.0070(17) 0.0119(19)
C2 0.038(2) 0.043(2) 0.037(2) -0.0102(18) -0.0039(18) 0.0086(18)
C3 0.051(2) 0.047(2) 0.0340(19) -0.0063(17) -0.0016(17) -0.0062(18)
C4 0.066(2) 0.054(2) 0.052(2) -0.012(2) 0.0090(19) -0.021(2)
C5 0.086(3) 0.047(2) 0.074(3) 0.000(2) 0.024(2) -0.010(2)
C6 0.111(3) 0.051(2) 0.073(3) -0.011(2) 0.029(3) -0.018(2)
C7 0.061(2) 0.043(2) 0.0318(19) 0.0046(17) -0.0027(18) -0.0125(18)
C8 0.060(3) 0.073(3) 0.048(2) 0.012(2) -0.001(2) -0.001(2)
C9 0.069(3) 0.058(2) 0.055(2) 0.010(2) -0.007(2) -0.008(2)
C10 0.072(3) 0.065(3) 0.072(3) 0.014(2) -0.014(2) -0.006(2)
C11 0.046(2) 0.044(2) 0.0334(19) 0.0095(17) -0.0002(16) -0.0102(17)
C12 0.064(2) 0.039(2) 0.046(2) 0.0089(18) -0.0071(18) -0.0026(19)
C13 0.049(2) 0.045(2) 0.051(2) 0.0088(18) -0.0165(18) -0.0108(18)
C14 0.073(3) 0.043(2) 0.084(3) 0.012(2) -0.014(2) -0.011(2)
C15 0.057(2) 0.043(2) 0.042(2) -0.0038(17) 0.0025(19) -0.0113(18)
C16 0.054(2) 0.052(2) 0.053(2) 0.0014(19) 0.002(2) -0.0053(19)
C17 0.062(3) 0.068(3) 0.078(3) 0.005(2) 0.008(2) 0.000(2)
C18 0.062(3) 0.099(3) 0.118(4) 0.021(3) 0.008(3) 0.013(3)
O1 0.142(10) 0.142(10) 0.142(10) -0.016(6) -0.016(6) -0.016(6)

loop_
_geom_angle_atom_site_label_1
_geom_angle_site_symmetry_1
_geom_angle_atom_site_label_2
_geom_angle_atom_site_label_3
_geom_angle_site_symmetry_3
_geom_angle
_geom_angle_publ_flag
N1 10_555 Fe1 N1 23_555 88.27(11) yes
N1 10_555 Fe1 N2 10_555 176.41(11) yes
N1 23_555 Fe1 N2 10_555 90.32(10) yes
N1 10_555 Fe1 N2 23_555 88.39(10) yes
N1 23_555 Fe1 N2 23_555 176.41(11) yes
N2 10_555 Fe1 N2 23_555 92.94(10) yes
N1 10_555 Fe1 N1 . 88.27(11) yes
N1 23_555 Fe1 N1 . 88.27(11) yes
N2 10_555 Fe1 N1 . 88.39(10) yes
N2 23_555 Fe1 N1 . 90.32(10) yes
N1 10_555 Fe1 N2 . 90.32(10) yes
N1 23_555 Fe1 N2 . 88.39(10) yes
N2 10_555 Fe1 N2 . 92.94(10) yes
N2 23_555 Fe1 N2 . 92.94(10) yes
N1 . Fe1 N2 . 176.41(11) yes
Fe1 . N1 C1 . 168.8(3) yes
Fe1 . N2 C2 . 173.6(3) yes
C3 . N3 C7 . 110.2(2) yes
C3 . N3 C11 . 107.2(2) yes
C7 . N3 C11 . 110.7(2) yes
C3 . N3 C15 . 110.6(2) yes
C7 . N3 C15 . 106.9(2) yes
C11 . N3 C15 . 111.3(2) yes
S1 . C1 N1 . 178.6(3) yes
S2 . C2 N2 . 179.1(3) yes
N3 . C3 C4 . 115.1(2) yes
N3 . C3 H31 . 108.4 no
C4 . C3 H31 . 107.2 no
N3 . C3 H32 . 108.2 no
C4 . C3 H32 . 108.5 no
H31 . C3 H32 . 109.5 no
C3 . C4 C5 . 113.6(3) yes
C3 . C4 H41 . 108.3 no
C5 . C4 H41 . 108.9 no
C3 . C4 H42 . 108.3 no
C5 . C4 H42 . 108.3 no
H41 . C4 H42 . 109.5 no
C4 . C5 C6 . 112.2(3) yes
C4 . C5 H51 . 108.3 no
C6 . C5 H51 . 108.9 no
C4 . C5 H52 . 108.9 no
C6 . C5 H52 . 109.0 no
H51 . C5 H52 . 109.5 no
C5 . C6 H61 . 110.3 no
C5 . C6 H62 . 109.1 no
H61 . C6 H62 . 109.5 no
C5 . C6 H63 . 109.0 no
H61 . C6 H63 . 109.5 no
H62 . C6 H63 . 109.5 no
N3 . C7 C8 . 115.1(2) yes
N3 . C7 H71 . 108.3 no
C8 . C7 H71 . 107.0 no
N3 . C7 H72 . 108.5 no
C8 . C7 H72 . 108.3 no
H71 . C7 H72 . 109.5 no
C7 . C8 C9 . 113.3(3) yes
C7 . C8 H81 . 109.4 no
C9 . C8 H81 . 109.1 no
C7 . C8 H82 . 107.7 no
C9 . C8 H82 . 107.9 no
H81 . C8 H82 . 109.5 no
C8 . C9 C10 . 111.4(3) yes
C8 . C9 H91 . 108.1 no
C10 . C9 H91 . 109.6 no
C8 . C9 H92 . 109.2 no
C10 . C9 H92 . 109.1 no
H91 . C9 H92 . 109.5 no
C9 . C10 H101 . 110.1 no
C9 . C10 H102 . 108.9 no
H101 . C10 H102 . 109.5 no
C9 . C10 H103 . 109.4 no
H101 . C10 H103 . 109.5 no
H102 . C10 H103 . 109.5 no
N3 . C11 C12 . 115.1(2) yes
N3 . C11 H111 . 108.2 no
C12 . C11 H111 . 107.9 no
N3 . C11 H112 . 108.3 no
C12 . C11 H112 . 107.8 no
H111 . C11 H112 . 109.5 no
C11 . C12 C13 . 111.7(3) yes
C11 . C12 H121 . 108.5 no
C13 . C12 H121 . 108.7 no
C11 . C12 H122 . 109.3 no
C13 . C12 H122 . 109.0 no
H121 . C12 H122 . 109.5 no
C12 . C13 C14 . 111.7(3) yes
C12 . C13 H131 . 108.9 no
C14 . C13 H131 . 109.0 no
C12 . C13 H132 . 108.7 no
C14 . C13 H132 . 109.1 no
H131 . C13 H132 . 109.5 no
C13 . C14 H141 . 110.7 no
C13 . C14 H142 . 108.9 no
H141 . C14 H142 . 109.5 no
C13 . C14 H143 . 108.8 no
H141 . C14 H143 . 109.5 no
H142 . C14 H143 . 109.5 no
N3 . C15 C16 . 116.4(2) yes
N3 . C15 H151 . 108.2 no
C16 . C15 H151 . 107.4 no
N3 . C15 H152 . 108.2 no
C16 . C15 H152 . 107.1 no
H151 . C15 H152 . 109.5 no
C15 . C16 C17 . 110.8(3) yes
C15 . C16 H161 . 108.9 no
C17 . C16 H161 . 109.0 no
C15 . C16 H162 . 108.9 no
C17 . C16 H162 . 109.8 no
H161 . C16 H162 . 109.5 no
C16 . C17 C18 . 113.2(3) yes
C16 . C17 H171 . 108.8 no
C18 . C17 H171 . 109.0 no
C16 . C17 H172 . 108.0 no
C18 . C17 H172 . 108.2 no
H171 . C17 H172 . 109.5 no
C17 . C18 H181 . 110.6 no
C17 . C18 H182 . 108.5 no
H181 . C18 H182 . 109.5 no
C17 . C18 H183 . 109.3 no
H181 . C18 H183 . 109.5 no
H182 . C18 H183 . 109.5 no

loop_
_geom_bond_atom_site_label_1
_geom_bond_atom_site_label_2
_geom_bond_site_symmetry_2
_geom_bond_distance
_geom_bond_publ_flag
Fe1 N1 10_555 2.061(3) yes
Fe1 N1 23_555 2.061(3) yes
Fe1 N2 10_555 2.032(3) yes
Fe1 N2 23_555 2.032(3) yes
Fe1 N1 . 2.061(3) yes
Fe1 N2 . 2.032(3) yes
S1 C1 . 1.625(4) yes
S2 C2 . 1.625(4) yes
N1 C1 . 1.157(4) yes
N2 C2 . 1.170(4) yes
N3 C3 . 1.517(4) yes
N3 C7 . 1.518(4) yes
N3 C11 . 1.527(4) yes
N3 C15 . 1.515(4) yes
C3 C4 . 1.518(4) yes
C3 H31 . 0.950 no
C3 H32 . 0.950 no
C4 C5 . 1.488(4) yes
C4 H41 . 0.950 no
C4 H42 . 0.950 no
C5 C6 . 1.510(5) yes
C5 H51 . 0.950 no
C5 H52 . 0.950 no
C6 H61 . 0.950 no
C6 H62 . 0.950 no
C6 H63 . 0.950 no
C7 C8 . 1.509(4) yes
C7 H71 . 0.950 no
C7 H72 . 0.950 no
C8 C9 . 1.499(4) yes
C8 H81 . 0.950 no
C8 H82 . 0.950 no
C9 C10 . 1.519(5) yes
C9 H91 . 0.950 no
C9 H92 . 0.950 no
C10 H101 . 0.950 no
C10 H102 . 0.950 no
C10 H103 . 0.950 no
C11 C12 . 1.513(4) yes
C11 H111 . 0.950 no
C11 H112 . 0.950 no
C12 C13 . 1.517(4) yes
C12 H121 . 0.950 no
C12 H122 . 0.950 no
C13 C14 . 1.518(4) yes
C13 H131 . 0.950 no
C13 H132 . 0.950 no
C14 H141 . 0.950 no
C14 H142 . 0.950 no
C14 H143 . 0.950 no
C15 C16 . 1.516(4) yes
C15 H151 . 0.950 no
C15 H152 . 0.950 no
C16 C17 . 1.513(5) yes
C16 H161 . 0.950 no
C16 H162 . 0.950 no
C17 C18 . 1.512(5) yes
C17 H171 . 0.950 no
C17 H172 . 0.950 no
C18 H181 . 0.950 no
C18 H182 . 0.950 no
C18 H183 . 0.950 no
